data_1508776
loop_
_publ_author_name
'Gu, Peiming'
'Kang, Xiao-Yan'
'Sun, Jian'
'Wang, Bao-Juan'
'Yi, Ming'
'Li, Xue-Qiang'
'Xue, Ping'
'Li, Rui'

_publ_section_title
;
 Intramolecular Schmidt reaction of acyl chlorides with alkyl azides:
 rapid access to fused polycyclic nitrogen-containing heterocycles via a
 multistep one-pot transformation.
;
_journal_issue 22
_journal_name_full 'Organic letters'
_journal_page_first 5796
_journal_page_last 5799
_journal_paper_doi 10.1021/ol302890a
_journal_volume 14
_journal_year 2012
_chemical_formula_sum 'C13 H15 N O'
_chemical_formula_weight 201.26
_chemical_name_systematic
; 
 ? 
;
_space_group_IT_number 14
_symmetry_cell_setting monoclinic
_symmetry_space_group_name_Hall '-P 2yn'
_symmetry_space_group_name_H-M 'P 1 21/n 1'
_atom_sites_solution_hydrogens geom
_atom_sites_solution_primary direct
_atom_sites_solution_secondary difmap
_audit_creation_method SHELXL-97
_cell_angle_alpha 90.00
_cell_angle_beta 101.556(4)
_cell_angle_gamma 90.00
_cell_formula_units_Z 4
_cell_length_a 8.303(4)
_cell_length_b 11.685(5)
_cell_length_c 11.372(5)
_cell_measurement_reflns_used 1644
_cell_measurement_temperature 296(2)
_cell_measurement_theta_max 21.30
_cell_measurement_theta_min 2.79
_cell_volume 1081.0(8)
_computing_cell_refinement 'Bruker SAINT'
_computing_data_collection 'Bruker APEX2'
_computing_data_reduction 'Bruker SAINT'
_computing_molecular_graphics 'Bruker SHELXTL'
_computing_publication_material 'Bruker SHELXTL'
_computing_structure_refinement 'SHELXL-97 (Sheldrick, 2008)'
_computing_structure_solution 'SHELXS-97 (Sheldrick, 2008)'
_diffrn_ambient_temperature 296(2)
_diffrn_measured_fraction_theta_full 0.992
_diffrn_measured_fraction_theta_max 0.992
_diffrn_measurement_device_type 'Bruker APEX-II CCD'
_diffrn_measurement_method '\f and \w scans'
_diffrn_radiation_monochromator graphite
_diffrn_radiation_source 'fine-focus sealed tube'
_diffrn_radiation_type MoK\a
_diffrn_radiation_wavelength 0.71073
_diffrn_reflns_av_R_equivalents 0.0408
_diffrn_reflns_av_sigmaI/netI 0.0379
_diffrn_reflns_limit_h_max 9
_diffrn_reflns_limit_h_min -9
_diffrn_reflns_limit_k_max 12
_diffrn_reflns_limit_k_min -14
_diffrn_reflns_limit_l_max 13
_diffrn_reflns_limit_l_min -13
_diffrn_reflns_number 6998
_diffrn_reflns_theta_full 25.50
_diffrn_reflns_theta_max 25.50
_diffrn_reflns_theta_min 2.53
_exptl_absorpt_coefficient_mu 0.078
_exptl_absorpt_correction_T_max 0.9777
_exptl_absorpt_correction_T_min 0.9717
_exptl_absorpt_correction_type multi-scan
_exptl_absorpt_process_details SADABS
_exptl_crystal_colour colorless
_exptl_crystal_density_diffrn 1.237
_exptl_crystal_density_method 'not measured'
_exptl_crystal_description block
_exptl_crystal_F_000 432
_exptl_crystal_size_max 0.37
_exptl_crystal_size_mid 0.35
_exptl_crystal_size_min 0.29
_refine_diff_density_max 0.276
_refine_diff_density_min -0.249
_refine_diff_density_rms 0.040
_refine_ls_extinction_coef 0.003(3)
_refine_ls_extinction_expression Fc^*^=kFc[1+0.001xFc^2^\l^3^/sin(2\q)]^-1/4^
_refine_ls_extinction_method SHELXL
_refine_ls_goodness_of_fit_ref 1.043
_refine_ls_hydrogen_treatment mixed
_refine_ls_matrix_type full
_refine_ls_number_parameters 156
_refine_ls_number_reflns 1995
_refine_ls_number_restraints 0
_refine_ls_restrained_S_all 1.043
_refine_ls_R_factor_all 0.0977
_refine_ls_R_factor_gt 0.0629
_refine_ls_shift/su_max 0.000
_refine_ls_shift/su_mean 0.000
_refine_ls_structure_factor_coef Fsqd
_refine_ls_weighting_details 'calc w=1/[\s^2^(Fo^2^)+(0.1125P)^2^+0.4048P] where P=(Fo^2^+2Fc^2^)/3'
_refine_ls_weighting_scheme calc
_refine_ls_wR_factor_gt 0.1850
_refine_ls_wR_factor_ref 0.2215
_reflns_number_gt 1266
_reflns_number_total 1995
_reflns_threshold_expression >2sigma(I)
_cod_data_source_file ol302890a_si_001.cif
_cod_data_source_block p21n
_cod_depositor_comments
;
The following automatic conversions were performed:

'_symmetry_cell_setting' value 'Monoclinic' changed to 'monoclinic'
according to /home/saulius/struct/CIF-dictionaries/cif_core.dic
dictionary named 'cif_core.dic' version 2.4.2 from 2011-04-26.

Automatic conversion script
Id: cif_fix_values 1891 2012-01-12 08:04:46Z andrius 
;
_cod_original_cell_volume 1080.9(8)
_cod_original_sg_symbol_H-M P2(1)/n
_cod_database_code 1508776

loop_
_symmetry_equiv_pos_as_xyz
'x, y, z'
'-x+1/2, y+1/2, -z+1/2'
'-x, -y, -z'
'x-1/2, -y-1/2, z-1/2'

loop_
_atom_site_label
_atom_site_type_symbol
_atom_site_fract_x
_atom_site_fract_y
_atom_site_fract_z
_atom_site_U_iso_or_equiv
_atom_site_adp_type
_atom_site_occupancy
_atom_site_symmetry_multiplicity
_atom_site_calc_flag
_atom_site_refinement_flags
_atom_site_disorder_assembly
_atom_site_disorder_group
C2 C 0.3244(5) -0.0832(3) 0.6173(3) 0.0862(11) Uani 1 1 d . A 1
H2A H 0.4356 -0.1096 0.6191 0.103 Uiso 1 1 calc R A 1
H2B H 0.3025 -0.0943 0.6972 0.103 Uiso 1 1 calc R A 1
C3 C 0.3197(3) 0.0417(2) 0.5927(2) 0.0551(7) Uani 1 1 d . A 1
C4 C 0.3919(4) 0.1220(3) 0.6770(3) 0.0715(9) Uani 1 1 d . A 1
H4 H 0.4469 0.0973 0.7520 0.086 Uiso 1 1 calc R A 1
C5 C 0.3838(4) 0.2364(3) 0.6521(3) 0.0716(9) Uani 1 1 d . A 1
H5 H 0.4330 0.2880 0.7106 0.086 Uiso 1 1 calc R A 1
C6 C 0.3038(4) 0.2770(2) 0.5416(3) 0.0622(8) Uani 1 1 d . A 1
C7 C 0.2322(3) 0.1972(2) 0.4572(3) 0.0576(8) Uani 1 1 d . A 1
H7 H 0.1779 0.2225 0.3822 0.069 Uiso 1 1 calc R A 1
C8 C 0.2387(3) 0.0815(2) 0.4808(2) 0.0473(7) Uani 1 1 d . A 1
C9 C 0.1611(3) -0.0005(2) 0.3863(2) 0.0554(7) Uani 1 1 d . A 1
C10 C 0.1017(4) -0.2005(2) 0.3323(3) 0.0703(9) Uani 1 1 d . A 1
H10A H 0.1427 -0.1966 0.2583 0.084 Uiso 1 1 calc R A 1
H10B H -0.0171 -0.1943 0.3134 0.084 Uiso 1 1 calc R A 1
C11 C 0.1533(5) -0.3091(3) 0.3971(3) 0.0913(12) Uani 1 1 d . A 1
H11A H 0.2261 -0.3518 0.3563 0.110 Uiso 1 1 calc R A 1
H11B H 0.0581 -0.3562 0.4004 0.110 Uiso 1 1 calc R A 1
C12 C 0.2401(4) -0.2779(2) 0.5207(3) 0.0717(9) Uani 1 1 d . A 1
H12A H 0.1961 -0.3216 0.5796 0.086 Uiso 1 1 calc R A 1
H12B H 0.3565 -0.2946 0.5308 0.086 Uiso 1 1 calc R A 1
C13 C 0.2942(5) 0.4032(3) 0.5141(4) 0.0925(12) Uani 1 1 d . A 1
H13A H 0.3180 0.4160 0.4359 0.139 Uiso 1 1 calc R A 1
H13B H 0.3729 0.4434 0.5730 0.139 Uiso 1 1 calc R A 1
H13C H 0.1857 0.4306 0.5156 0.139 Uiso 1 1 calc R A 1
N1 N 0.1727(3) -0.11032(18) 0.41392(18) 0.0523(6) Uani 1 1 d . A 1
O1 O 0.0877(4) 0.0326(2) 0.28731(19) 0.1120(11) Uani 1 1 d . A 1
C1B C 0.299(2) -0.1528(6) 0.5137(10) 0.045(3) Uani 0.44(3) 1 d P B 2
C1A C 0.215(3) -0.1554(6) 0.5372(7) 0.063(4) Uani 0.56(3) 1 d P A 1
H1A H 0.121(8) -0.141(6) 0.589(6) 0.11(3) Uiso 0.56(3) 1 d P B 1
H1B H 0.402(6) -0.148(4) 0.502(4) 0.017(14) Uiso 0.44(3) 1 d P B 2

loop_
_atom_site_aniso_label
_atom_site_aniso_U_11
_atom_site_aniso_U_22
_atom_site_aniso_U_33
_atom_site_aniso_U_23
_atom_site_aniso_U_13
_atom_site_aniso_U_12
C2 0.129(3) 0.0541(19) 0.0624(18) 0.0114(16) -0.0121(19) -0.004(2)
C3 0.0628(17) 0.0481(16) 0.0517(14) -0.0010(12) 0.0050(12) -0.0003(13)
C4 0.089(2) 0.064(2) 0.0531(16) -0.0050(14) -0.0062(15) -0.0005(17)
C5 0.080(2) 0.060(2) 0.0701(19) -0.0155(16) 0.0037(16) -0.0027(16)
C6 0.0602(17) 0.0472(17) 0.0796(19) -0.0100(15) 0.0153(15) -0.0011(13)
C7 0.0605(17) 0.0484(17) 0.0617(16) 0.0055(13) 0.0068(13) 0.0022(13)
C8 0.0479(14) 0.0431(15) 0.0505(14) 0.0007(11) 0.0090(11) 0.0014(11)
C9 0.0661(18) 0.0486(16) 0.0480(14) 0.0038(12) 0.0028(12) 0.0025(13)
C10 0.086(2) 0.0531(19) 0.0646(18) -0.0085(14) -0.0029(15) -0.0033(15)
C11 0.126(3) 0.051(2) 0.087(2) -0.0054(17) -0.003(2) 0.0019(19)
C12 0.089(2) 0.0458(18) 0.077(2) 0.0087(15) 0.0066(17) 0.0029(15)
C13 0.110(3) 0.047(2) 0.116(3) -0.0063(19) 0.012(2) -0.0016(18)
N1 0.0616(14) 0.0419(13) 0.0491(12) -0.0011(9) 0.0007(10) -0.0009(10)
O1 0.188(3) 0.0588(15) 0.0631(14) 0.0086(11) -0.0375(15) -0.0028(15)
C1B 0.042(7) 0.042(4) 0.047(4) 0.004(3) 0.001(4) 0.003(4)
C1A 0.081(10) 0.053(3) 0.051(3) 0.005(2) 0.005(4) -0.004(4)

loop_
_atom_type_symbol
_atom_type_description
_atom_type_scat_dispersion_real
_atom_type_scat_dispersion_imag
_atom_type_scat_source
C C 0.0033 0.0016 'International Tables Vol C Tables 4.2.6.8 and 6.1.1.4'
H H 0.0000 0.0000 'International Tables Vol C Tables 4.2.6.8 and 6.1.1.4'
N N 0.0061 0.0033 'International Tables Vol C Tables 4.2.6.8 and 6.1.1.4'
O O 0.0106 0.0060 'International Tables Vol C Tables 4.2.6.8 and 6.1.1.4'

loop_
_geom_angle_atom_site_label_1
_geom_angle_atom_site_label_2
_geom_angle_atom_site_label_3
_geom_angle
C1A C2 C3 118.1(4)
C1A C2 H2A 107.8
C3 C2 H2A 107.8
C1A C2 H2B 107.8
C3 C2 H2B 107.8
H2A C2 H2B 107.1
C4 C3 C8 117.8(3)
C4 C3 C2 122.8(3)
C8 C3 C2 119.3(2)
C5 C4 C3 121.5(3)
C5 C4 H4 119.3
C3 C4 H4 119.3
C4 C5 C6 121.3(3)
C4 C5 H5 119.3
C6 C5 H5 119.3
C5 C6 C7 117.4(3)
C5 C6 C13 121.4(3)
C7 C6 C13 121.2(3)
C8 C7 C6 122.1(3)
C8 C7 H7 118.9
C6 C7 H7 118.9
C7 C8 C3 119.9(2)
C7 C8 C9 119.8(2)
C3 C8 C9 120.3(2)
O1 C9 N1 121.5(3)
O1 C9 C8 121.5(3)
N1 C9 C8 117.0(2)
N1 C10 C11 105.3(2)
N1 C10 H10A 110.7
C11 C10 H10A 110.7
N1 C10 H10B 110.7
C11 C10 H10B 110.7
H10A C10 H10B 108.8
C10 C11 C12 107.2(3)
C10 C11 H11A 110.3
C12 C11 H11A 110.3
C10 C11 H11B 110.3
C12 C11 H11B 110.3
H11A C11 H11B 108.5
C1A C12 C11 107.8(4)
C1A C12 H12A 110.1
C11 C12 H12A 110.1
C1A C12 H12B 110.1
C11 C12 H12B 110.1
H12A C12 H12B 108.5
C9 N1 C10 123.6(2)
C9 N1 C1A 124.5(3)
C10 N1 C1A 109.8(4)
C2 C1A C12 125.0(11)
C2 C1A N1 113.4(8)
C12 C1A N1 104.0(6)
C2 C1A H1A 90(4)
C12 C1A H1A 111(4)
N1 C1A H1A 114(4)

loop_
_geom_bond_atom_site_label_1
_geom_bond_atom_site_label_2
_geom_bond_distance
C2 C1A 1.426(10)
C2 C3 1.485(4)
C2 H2A 0.9700
C2 H2B 0.9700
C3 C4 1.389(4)
C3 C8 1.395(4)
C4 C5 1.365(4)
C4 H4 0.9300
C5 C6 1.382(4)
C5 H5 0.9300
C6 C7 1.384(4)
C6 C13 1.505(4)
C7 C8 1.377(4)
C7 H7 0.9300
C8 C9 1.487(4)
C9 O1 1.230(3)
C9 N1 1.320(4)
C10 N1 1.449(4)
C10 C11 1.487(5)
C10 H10A 0.9700
C10 H10B 0.9700
C11 C12 1.490(5)
C11 H11A 0.9700
C11 H11B 0.9700
C12 C1A 1.463(9)
C12 H12A 0.9700
C12 H12B 0.9700
C13 H13A 0.9600
C13 H13B 0.9600
C13 H13C 0.9600
N1 C1A 1.473(7)
C1B H1B 0.89(5)
C1A H1A 1.08(7)

loop_
_geom_torsion_atom_site_label_1
_geom_torsion_atom_site_label_2
_geom_torsion_atom_site_label_3
_geom_torsion_atom_site_label_4
_geom_torsion
C1A C2 C3 C4 165.3(10)
C1A C2 C3 C8 -14.2(11)
C8 C3 C4 C5 0.3(5)
C2 C3 C4 C5 -179.2(3)
C3 C4 C5 C6 -0.2(5)
C4 C5 C6 C7 0.0(5)
C4 C5 C6 C13 179.8(3)
C5 C6 C7 C8 0.2(4)
C13 C6 C7 C8 -179.6(3)
C6 C7 C8 C3 -0.1(4)
C6 C7 C8 C9 -179.4(2)
C4 C3 C8 C7 -0.1(4)
C2 C3 C8 C7 179.4(3)
C4 C3 C8 C9 179.1(3)
C2 C3 C8 C9 -1.3(4)
C7 C8 C9 O1 -1.4(4)
C3 C8 C9 O1 179.3(3)
C7 C8 C9 N1 179.4(2)
C3 C8 C9 N1 0.1(4)
N1 C10 C11 C12 5.5(4)
C10 C11 C12 C1A 10.0(10)
O1 C9 N1 C10 -0.1(5)
C8 C9 N1 C10 179.1(2)
O1 C9 N1 C1A -161.9(11)
C8 C9 N1 C1A 17.3(12)
C11 C10 N1 C9 176.5(3)
C11 C10 N1 C1A -19.3(10)
C3 C2 C1A C12 157.1(11)
C3 C2 C1A N1 28.5(18)
C11 C12 C1A C2 -153.4(12)
C11 C12 C1A N1 -21.1(15)
C9 N1 C1A C2 -32.0(19)
C10 N1 C1A C2 164.0(10)
C9 N1 C1A C12 -170.7(6)
C10 N1 C1A C12 25.4(15)
